data_1556259
loop_
_publ_author_name
'Sammons, Matthew'
'Jennings, Sandra M.'
'Herr, Michael'
'Hulford, Catherine A.'
'Wei, Liuqing'
'Hallissey, James F.'
'Kiser, E. Jason'
'Wright, Stephen W.'
'Piotrowski, David W.'

_publ_section_title
;
 Synthesis of a cis 2,5-Disubstituted Morpholine by De-epimerization:
 Application to the Multigram Scale Synthesis of a Mineralocorticoid
 Antagonist
;
_journal_issue 6
_journal_name_full 'Organic Process Research &amp; Development'
_journal_page_first 934
_journal_paper_doi 10.1021/op400101p
_journal_volume 17
_journal_year 2013
_chemical_absolute_configuration rm
_chemical_formula_sum 'C18 H19 N3 O3'
_chemical_formula_weight 325.36
_space_group_IT_number 144
_space_group_name_Hall 'P 31'
_space_group_name_H-M_alt 'P 31'
_symmetry_cell_setting trigonal
_symmetry_space_group_name_H-M 'P 31'
_atom_sites_solution_hydrogens geom
_atom_sites_solution_primary direct
_atom_sites_solution_secondary difmap
_audit_creation_method SHELXL-97
_cell_angle_alpha 90.00
_cell_angle_beta 90.00
_cell_angle_gamma 120.00
_cell_formula_units_Z 3
_cell_length_a 11.1056(2)
_cell_length_b 11.1056(2)
_cell_length_c 11.3593(2)
_cell_measurement_reflns_used 2809
_cell_measurement_temperature 298(2)
_cell_measurement_theta_max 64.94
_cell_measurement_theta_min 4.60
_cell_volume 1213.29(4)
_computing_cell_refinement 'Bruker SMART'
_computing_data_collection 'Bruker SMART'
_computing_data_reduction 'Bruker SAINT'
_computing_molecular_graphics 'Bruker SHELXTL'
_computing_publication_material 'Bruker SHELXTL'
_computing_structure_refinement 'SHELXL-97 (Sheldrick, 1997)'
_computing_structure_solution 'SHELXS-97 (Sheldrick, 1990)'
_diffrn_ambient_temperature 298(2)
_diffrn_measured_fraction_theta_full 0.799
_diffrn_measured_fraction_theta_max 0.799
_diffrn_measurement_device_type 'CCD area detector'
_diffrn_measurement_method 'phi and omega scans'
_diffrn_radiation_monochromator graphite
_diffrn_radiation_source 'fine-focus sealed tube'
_diffrn_radiation_type CuK\a
_diffrn_radiation_wavelength 1.54178
_diffrn_reflns_av_R_equivalents 0.0519
_diffrn_reflns_av_sigmaI/netI 0.1174
_diffrn_reflns_limit_h_max 13
_diffrn_reflns_limit_h_min -9
_diffrn_reflns_limit_k_max 10
_diffrn_reflns_limit_k_min -13
_diffrn_reflns_limit_l_max 13
_diffrn_reflns_limit_l_min -12
_diffrn_reflns_number 3157
_diffrn_reflns_theta_full 64.93
_diffrn_reflns_theta_max 64.93
_diffrn_reflns_theta_min 6.03
_exptl_absorpt_coefficient_mu 0.757
_exptl_absorpt_correction_T_max 0.9703
_exptl_absorpt_correction_T_min 0.8275
_exptl_absorpt_correction_type empirical
_exptl_absorpt_process_details SADABS
_exptl_crystal_colour COLORLESS
_exptl_crystal_density_diffrn 1.336
_exptl_crystal_density_method 'not measured'
_exptl_crystal_description PLATE
_exptl_crystal_F_000 516
_exptl_crystal_size_max 0.26
_exptl_crystal_size_mid 0.20
_exptl_crystal_size_min 0.04
_refine_diff_density_max 0.116
_refine_diff_density_min -0.166
_refine_diff_density_rms 0.033
_refine_ls_abs_structure_details 'Flack H D (1983), Acta Cryst. A39, 876-881'
_refine_ls_abs_structure_Flack 0.4(3)
_refine_ls_extinction_method none
_refine_ls_goodness_of_fit_ref 0.727
_refine_ls_hydrogen_treatment mixed
_refine_ls_matrix_type full
_refine_ls_number_parameters 221
_refine_ls_number_reflns 1714
_refine_ls_number_restraints 1
_refine_ls_restrained_S_all 0.726
_refine_ls_R_factor_all 0.0552
_refine_ls_R_factor_gt 0.0434
_refine_ls_shift/su_max 0.000
_refine_ls_shift/su_mean 0.000
_refine_ls_structure_factor_coef Fsqd
_refine_ls_weighting_details 'calc w=1/[\s^2^(Fo^2^)+(0.0111P)^2^+0.0000P] where P=(Fo^2^+2Fc^2^)/3'
_refine_ls_weighting_scheme calc
_refine_ls_wR_factor_gt 0.0828
_refine_ls_wR_factor_ref 0.0873
_reflns_number_gt 1258
_reflns_number_total 1714
_reflns_threshold_expression >2sigma(I)
_cod_data_source_file op400101p_si_002.cif
_cod_data_source_block compound_3
_cod_depositor_comments
;
The following automatic conversions were performed:

data item '_symmetry_cell_setting' value 'Trigonal' was changed to
'trigonal' in accordance with the
/home/saulius/struct/COD-crude-data/automatic-downloads/DataCite-retrospective/ACS/depositions/lib/dictionaries/cif_core.dic
dictionary named 'cif_core.dic' version 2.4.2 last updated on
2011-04-26.

Automatic conversion script
Id: cif_fix_values 6909 2019-04-08 15:41:33Z antanas 
;
_cod_original_sg_symbol_H-M P3(1)
_cod_database_code 1556259

loop_
_symmetry_equiv_pos_as_xyz
'x, y, z'
'-y, x-y, z+1/3'
'-x+y, -x, z+2/3'

loop_
_atom_site_label
_atom_site_type_symbol
_atom_site_fract_x
_atom_site_fract_y
_atom_site_fract_z
_atom_site_U_iso_or_equiv
_atom_site_adp_type
_atom_site_occupancy
_atom_site_symmetry_multiplicity
_atom_site_calc_flag
_atom_site_refinement_flags
C1 C 0.8463(4) 0.9235(4) 0.4642(3) 0.0441(11) Uani 1 1 d .
H1A H 0.8857 0.9901 0.4004 0.053 Uiso 1 1 calc R
H1B H 0.9146 0.8981 0.4878 0.053 Uiso 1 1 calc R
C3 C 0.6765(4) 0.6994(4) 0.5139(3) 0.0415(10) Uani 1 1 d .
H3 H 0.7513 0.6812 0.5355 0.080 Uiso 1 1 calc R
C4 C 0.6321(4) 0.7471(4) 0.6216(3) 0.0373(10) Uani 1 1 d .
H4A H 0.5481 0.7499 0.6042 0.080 Uiso 1 1 calc R
H4B H 0.6118 0.6814 0.6852 0.080 Uiso 1 1 calc R
C6 C 0.8158(4) 0.9912(4) 0.5681(3) 0.0345(9) Uani 1 1 d .
H6 H 0.9059 1.0588 0.6017 0.080 Uiso 1 1 calc R
C7 C 0.7456(4) 1.0732(4) 0.5297(3) 0.0336(9) Uani 1 1 d .
C8 C 0.6056(5) 1.0115(5) 0.5058(3) 0.0526(12) Uani 1 1 d .
H8 H 0.5489 0.9166 0.5183 0.080 Uiso 1 1 calc R
C9 C 0.5477(5) 1.0882(6) 0.4633(4) 0.0628(14) Uani 1 1 d .
H9 H 0.4533 1.0446 0.4459 0.080 Uiso 1 1 calc R
C10 C 0.6289(6) 1.2262(6) 0.4475(4) 0.0658(14) Uani 1 1 d .
H10 H 0.5899 1.2780 0.4200 0.080 Uiso 1 1 calc R
C11 C 0.7676(7) 1.2907(6) 0.4713(5) 0.0793(17) Uani 1 1 d .
H11 H 0.8234 1.3858 0.4592 0.080 Uiso 1 1 calc R
C12 C 0.8254(5) 1.2130(5) 0.5139(4) 0.0590(13) Uani 1 1 d .
H12 H 0.9197 1.2574 0.5318 0.080 Uiso 1 1 calc R
C13 C 0.7330(4) 0.9290(4) 0.7712(3) 0.0303(8) Uani 1 1 d .
C14 C 0.8217(4) 1.0647(4) 0.8115(3) 0.0387(10) Uani 1 1 d .
H14 H 0.8865 1.1314 0.7608 0.080 Uiso 1 1 calc R
C15 C 0.8126(4) 1.0983(4) 0.9254(3) 0.0428(11) Uani 1 1 d .
H15 H 0.8725 1.1875 0.9534 0.080 Uiso 1 1 calc R
C16 C 0.7141(4) 0.9995(4) 0.9985(3) 0.0342(9) Uani 1 1 d .
C17 C 0.6268(4) 0.8684(4) 0.9525(2) 0.0305(9) Uani 1 1 d .
C20 C 0.5095(4) 0.7876(5) 1.1381(3) 0.0363(9) Uani 1 1 d .
C21 C 0.6335(5) 0.9159(5) 1.1892(3) 0.0554(13) Uani 1 1 d .
H21A H 0.6045 0.9422 1.2606 0.080 Uiso 1 1 calc R
H21B H 0.7039 0.8926 1.2108 0.080 Uiso 1 1 calc R
C24 C 0.5562(5) 0.5684(5) 0.4622(3) 0.0618(14) Uani 1 1 d .
H24A H 0.4825 0.5859 0.4412 0.080 Uiso 1 1 calc R
H24B H 0.5228 0.4950 0.5193 0.080 Uiso 1 1 calc R
H24C H 0.5871 0.5416 0.3933 0.080 Uiso 1 1 calc R
H19X H 0.444(6) 0.698(6) 0.984(4) 0.080 Uiso 1 1 d .
N5 N 0.7421(3) 0.8859(3) 0.6589(2) 0.0317(7) Uani 1 1 d .
N18 N 0.6362(3) 0.8326(3) 0.8431(2) 0.0310(7) Uani 1 1 d .
N19 N 0.5176(4) 0.7696(4) 1.0220(2) 0.0378(8) Uani 1 1 d .
O2 O 0.7246(3) 0.8027(3) 0.42328(19) 0.0444(7) Uani 1 1 d .
O22 O 0.6935(3) 1.0315(3) 1.1122(2) 0.0539(9) Uani 1 1 d .
O23 O 0.4140(3) 0.7067(3) 1.2001(2) 0.0501(8) Uani 1 1 d .

loop_
_atom_site_aniso_label
_atom_site_aniso_U_11
_atom_site_aniso_U_22
_atom_site_aniso_U_33
_atom_site_aniso_U_23
_atom_site_aniso_U_13
_atom_site_aniso_U_12
C1 0.036(3) 0.043(3) 0.047(2) 0.0039(19) 0.0130(18) 0.015(2)
C3 0.042(3) 0.040(3) 0.0402(19) 0.0004(18) 0.0108(17) 0.018(2)
C4 0.040(3) 0.033(2) 0.0306(16) -0.0044(15) 0.0032(17) 0.012(2)
C6 0.029(2) 0.032(2) 0.0337(16) -0.0003(16) 0.0056(15) 0.009(2)
C7 0.034(2) 0.034(3) 0.0308(16) 0.0041(15) 0.0060(15) 0.016(2)
C8 0.036(3) 0.049(3) 0.068(3) 0.007(2) 0.000(2) 0.018(3)
C9 0.044(3) 0.063(4) 0.086(3) 0.000(3) -0.009(3) 0.030(3)
C10 0.071(4) 0.057(4) 0.082(3) 0.010(3) -0.001(3) 0.041(4)
C11 0.080(5) 0.037(3) 0.107(4) 0.019(3) -0.005(3) 0.018(3)
C12 0.040(3) 0.045(3) 0.083(3) 0.010(2) 0.002(2) 0.014(3)
C13 0.032(2) 0.028(2) 0.0278(15) -0.0004(15) -0.0022(15) 0.013(2)
C14 0.035(3) 0.030(3) 0.0362(18) 0.0005(16) -0.0049(16) 0.005(2)
C15 0.041(3) 0.032(3) 0.0399(19) -0.0077(17) -0.0094(18) 0.006(2)
C16 0.040(3) 0.035(2) 0.0282(17) -0.0044(15) -0.0048(15) 0.020(2)
C17 0.032(2) 0.032(2) 0.0272(16) -0.0021(15) -0.0016(15) 0.017(2)
C20 0.039(3) 0.042(3) 0.0323(17) 0.0017(17) 0.0058(16) 0.024(2)
C21 0.064(4) 0.052(3) 0.0295(17) 0.0017(18) 0.0036(19) 0.013(3)
C24 0.066(4) 0.048(3) 0.048(2) -0.014(2) 0.013(2) 0.011(3)
N5 0.0301(19) 0.0275(19) 0.0296(13) 0.0011(12) 0.0017(12) 0.0085(16)
N18 0.038(2) 0.0318(19) 0.0244(12) -0.0022(12) 0.0009(12) 0.0180(17)
N19 0.037(2) 0.034(2) 0.0342(14) -0.0030(13) 0.0052(14) 0.0121(18)
O2 0.0389(18) 0.0457(19) 0.0367(12) -0.0040(12) 0.0108(11) 0.0122(16)
O22 0.067(2) 0.042(2) 0.0347(12) -0.0090(13) 0.0059(13) 0.0130(18)
O23 0.057(2) 0.048(2) 0.0440(14) 0.0070(13) 0.0161(13) 0.0259(18)

loop_
_atom_type_symbol
_atom_type_description
_atom_type_scat_dispersion_real
_atom_type_scat_dispersion_imag
_atom_type_scat_source
C C 0.0181 0.0091 'International Tables Vol C Tables 4.2.6.8 and 6.1.1.4'
H H 0.0000 0.0000 'International Tables Vol C Tables 4.2.6.8 and 6.1.1.4'
N N 0.0311 0.0180 'International Tables Vol C Tables 4.2.6.8 and 6.1.1.4'
O O 0.0492 0.0322 'International Tables Vol C Tables 4.2.6.8 and 6.1.1.4'

loop_
_geom_angle_atom_site_label_1
_geom_angle_atom_site_label_2
_geom_angle_atom_site_label_3
_geom_angle
O2 C1 C6 112.1(3)
O2 C3 C4 111.0(3)
O2 C3 C24 106.6(3)
C4 C3 C24 111.4(3)
N5 C4 C3 110.8(3)
N5 C6 C7 115.4(3)
N5 C6 C1 108.9(3)
C7 C6 C1 112.2(3)
C12 C7 C8 118.1(4)
C12 C7 C6 118.8(4)
C8 C7 C6 123.0(4)
C7 C8 C9 121.3(5)
C10 C9 C8 119.6(5)
C9 C10 C11 120.6(5)
C10 C11 C12 119.6(5)
C7 C12 C11 120.9(5)
N18 C13 N5 116.8(3)
N18 C13 C14 120.6(3)
N5 C13 C14 122.6(3)
C15 C14 C13 119.7(4)
C14 C15 C16 119.5(4)
C15 C16 C17 118.1(3)
C15 C16 O22 121.7(3)
C17 C16 O22 120.1(3)
N18 C17 C16 123.4(3)
N18 C17 N19 117.4(3)
C16 C17 N19 119.2(3)
O23 C20 N19 123.9(4)
O23 C20 C21 121.3(3)
N19 C20 C21 114.7(3)
O22 C21 C20 114.2(3)
C13 N5 C6 118.8(3)
C13 N5 C4 117.5(3)
C6 N5 C4 118.3(3)
C17 N18 C13 118.7(3)
C20 N19 C17 122.1(4)
C3 O2 C1 108.5(3)
C16 O22 C21 114.0(3)

loop_
_geom_bond_atom_site_label_1
_geom_bond_atom_site_label_2
_geom_bond_distance
C1 O2 1.424(5)
C1 C6 1.525(5)
C3 O2 1.431(5)
C3 C4 1.510(5)
C3 C24 1.518(6)
C4 N5 1.471(5)
C6 N5 1.464(4)
C6 C7 1.528(5)
C7 C12 1.361(6)
C7 C8 1.376(6)
C8 C9 1.385(7)
C9 C10 1.346(7)
C10 C11 1.363(8)
C11 C12 1.394(7)
C13 N18 1.349(4)
C13 N5 1.384(4)
C13 C14 1.402(5)
C14 C15 1.365(5)
C15 C16 1.375(5)
C16 C17 1.386(5)
C16 O22 1.387(4)
C17 N18 1.325(4)
C17 N19 1.402(5)
C20 O23 1.214(4)
C20 N19 1.344(4)
C20 C21 1.517(5)
C21 O22 1.415(5)
